data_7122885
loop_
_publ_author_name
'Kuang, Jinqiang'
'Xia, Yuanzhi'
'Yang, An'
'Zhang, Heng'
'Su, Chenliang'
'Lee, Daesung'

_publ_section_title
;
 Copper-catalyzed aminothiolation of terminal alkynes with tunable
 regioselectivity
;
_journal_name_full 'Chemical Communications'
_journal_paper_doi 10.1039/C8CC09122F
_journal_year 2019
_chemical_formula_moiety 'C14 H9 N3 S'
_chemical_formula_sum 'C14 H9 N3 S'
_chemical_formula_weight 251.30
_chemical_name_systematic
; 
 ? 
;
_space_group_IT_number 29
_symmetry_cell_setting orthorhombic
_symmetry_space_group_name_Hall 'P 2c -2ac'
_symmetry_space_group_name_H-M 'P c a 21'
_atom_sites_solution_hydrogens geom
_atom_sites_solution_primary direct
_atom_sites_solution_secondary difmap
_audit_creation_method SHELXL-97
_audit_update_record
;
2018-08-31 deposited with the CCDC.
2018-12-27 downloaded from the CCDC.
;
_cell_angle_alpha 90.00
_cell_angle_beta 90.00
_cell_angle_gamma 90.00
_cell_formula_units_Z 8
_cell_length_a 22.656(3)
_cell_length_b 5.7765(7)
_cell_length_c 17.163(2)
_cell_measurement_reflns_used 9819
_cell_measurement_temperature 298(2)
_cell_measurement_theta_max 28.51
_cell_measurement_theta_min 2.98
_cell_volume 2246.2(5)
_computing_cell_refinement 'SAINT (Bruker, 2002)'
_computing_data_collection 'SMART (Bruker, 2002)'
_computing_data_reduction SAINT
_computing_molecular_graphics 'XP (Bruker, 2002)'
_computing_publication_material 'SHELXL-97 (Bruker, 2002)'
_computing_structure_refinement 'SHELXL-97 (Sheldrick, 1997)'
_computing_structure_solution 'SHELXS-97 (Sheldrick, 1997)'
_diffrn_ambient_temperature 298(2)
_diffrn_measured_fraction_theta_full 0.999
_diffrn_measured_fraction_theta_max 0.999
_diffrn_measurement_device_type 'Bruker APEX II area-detector diffractometer'
_diffrn_measurement_method '\f and \w scans'
_diffrn_radiation_monochromator graphite
_diffrn_radiation_source 'fine-focus sealed tube'
_diffrn_radiation_type MoK\a
_diffrn_radiation_wavelength 0.71073
_diffrn_reflns_av_R_equivalents 0.0413
_diffrn_reflns_av_sigmaI/netI 0.0338
_diffrn_reflns_limit_h_max 27
_diffrn_reflns_limit_h_min -27
_diffrn_reflns_limit_k_max 6
_diffrn_reflns_limit_k_min -6
_diffrn_reflns_limit_l_max 20
_diffrn_reflns_limit_l_min -20
_diffrn_reflns_number 18087
_diffrn_reflns_theta_full 25.50
_diffrn_reflns_theta_max 25.50
_diffrn_reflns_theta_min 1.80
_exptl_absorpt_coefficient_mu 0.270
_exptl_absorpt_correction_T_max 0.9607
_exptl_absorpt_correction_T_min 0.9381
_exptl_absorpt_correction_type multi-scan
_exptl_absorpt_process_details 'SADABS (Bruker, 2002)'
_exptl_crystal_colour colourless
_exptl_crystal_density_diffrn 1.486
_exptl_crystal_density_method 'not measured'
_exptl_crystal_description Prism
_exptl_crystal_F_000 1040
_exptl_crystal_size_max 0.24
_exptl_crystal_size_mid 0.21
_exptl_crystal_size_min 0.15
_refine_diff_density_max 0.304
_refine_diff_density_min -0.308
_refine_diff_density_rms 0.068
_refine_ls_abs_structure_details 'Flack H D (1983), Acta Cryst. A39, 876-881'
_refine_ls_abs_structure_Flack 0.14(7)
_refine_ls_extinction_coef 0.0145(14)
_refine_ls_extinction_expression Fc^*^=kFc[1+0.001xFc^2^\l^3^/sin(2\q)]^-1/4^
_refine_ls_extinction_method SHELXL
_refine_ls_goodness_of_fit_ref 1.090
_refine_ls_hydrogen_treatment constr
_refine_ls_matrix_type full
_refine_ls_number_parameters 326
_refine_ls_number_reflns 4147
_refine_ls_number_restraints 1
_refine_ls_restrained_S_all 1.090
_refine_ls_R_factor_all 0.0380
_refine_ls_R_factor_gt 0.0366
_refine_ls_shift/su_max 0.001
_refine_ls_shift/su_mean 0.000
_refine_ls_structure_factor_coef Fsqd
_refine_ls_weighting_details 'calc w=1/[\s^2^(Fo^2^)+(0.0623P)^2^+0.4823P] where P=(Fo^2^+2Fc^2^)/3'
_refine_ls_weighting_scheme calc
_refine_ls_wR_factor_gt 0.0976
_refine_ls_wR_factor_ref 0.0988
_reflns_number_gt 4023
_reflns_number_total 4147
_reflns_threshold_expression I>2\s(I)
_cod_data_source_file c8cc09122f2.cif
_cod_data_source_block 1
_cod_depositor_comments
;
The following automatic conversions were performed:

'_symmetry_cell_setting' value 'Orthorhombic' changed to
'orthorhombic' according to
/home/data/users/saulius/crontab/automatic-downloads/rss-feeds/RSC/lib/dictionaries/cif_core.dic
dictionary named 'cif_core.dic' version 2.4.2 from 2011-04-26.

'_exptl_absorpt_correction_type' value 'Multi-scan' changed to
'multi-scan' according to
/home/data/users/saulius/crontab/automatic-downloads/rss-feeds/RSC/lib/dictionaries/cif_core.dic
dictionary named 'cif_core.dic' version 2.4.2 from 2011-04-26.

Automatic conversion script
Id: cif_fix_values 4973 2017-02-22 13:04:09Z antanas 
;
_cod_database_code 7122885

loop_
_symmetry_equiv_pos_as_xyz
'x, y, z'
'-x, -y, z+1/2'
'x+1/2, -y, z'
'-x+1/2, y, z+1/2'

loop_
_atom_site_label
_atom_site_type_symbol
_atom_site_fract_x
_atom_site_fract_y
_atom_site_fract_z
_atom_site_U_iso_or_equiv
_atom_site_adp_type
_atom_site_occupancy
_atom_site_symmetry_multiplicity
_atom_site_calc_flag
_atom_site_refinement_flags
S1 S 0.61258(2) 0.36774(10) 0.92822(4) 0.04247(16) Uani 1 1 d .
S2 S 0.26053(2) -0.10378(10) 0.93130(4) 0.04174(16) Uani 1 1 d .
N1 N 0.69257(9) 0.5703(4) 1.03453(12) 0.0412(4) Uani 1 1 d .
N2 N 0.52407(8) 0.6197(3) 0.89061(11) 0.0346(4) Uani 1 1 d .
N3 N 0.52173(9) 0.2871(4) 0.82090(13) 0.0451(5) Uani 1 1 d .
N4 N 0.18174(10) 0.0939(4) 0.82261(13) 0.0460(5) Uani 1 1 d .
N5 N 0.35013(8) 0.1448(3) 0.96780(10) 0.0333(4) Uani 1 1 d .
N6 N 0.35155(9) -0.1863(4) 1.03853(13) 0.0439(5) Uani 1 1 d .
C1 C 0.73756(11) 0.6348(5) 1.08037(15) 0.0445(6) Uani 1 1 d .
H1 H 0.7699 0.5364 1.0848 0.053 Uiso 1 1 calc R
C2 C 0.73824(12) 0.8397(5) 1.12122(14) 0.0465(6) Uani 1 1 d .
H2 H 0.7703 0.8788 1.1524 0.056 Uiso 1 1 calc R
C3 C 0.69036(12) 0.9860(5) 1.11490(14) 0.0463(6) Uani 1 1 d .
H3 H 0.6898 1.1261 1.1416 0.056 Uiso 1 1 calc R
C4 C 0.64318(13) 0.9217(5) 1.06841(14) 0.0436(6) Uani 1 1 d .
H4 H 0.6099 1.0154 1.0643 0.052 Uiso 1 1 calc R
C5 C 0.64670(10) 0.7149(4) 1.02816(13) 0.0368(5) Uani 1 1 d .
C6 C 0.60146(10) 0.6383(4) 0.97321(14) 0.0365(5) Uani 1 1 d .
C7 C 0.55287(9) 0.7487(4) 0.94656(12) 0.0372(5) Uani 1 1 d .
H7 H 0.5404 0.8934 0.9638 0.045 Uiso 1 1 calc R
C8 C 0.54910(10) 0.4082(4) 0.87378(14) 0.0387(5) Uani 1 1 d .
C9 C 0.47438(9) 0.6353(4) 0.84362(13) 0.0344(5) Uani 1 1 d .
C10 C 0.47420(10) 0.4280(4) 0.80107(14) 0.0385(5) Uani 1 1 d .
C11 C 0.42939(12) 0.3896(4) 0.74686(17) 0.0451(6) Uani 1 1 d .
H11 H 0.4285 0.2550 0.7172 0.054 Uiso 1 1 calc R
C12 C 0.38667(11) 0.5567(5) 0.73867(15) 0.0456(6) Uani 1 1 d .
H12 H 0.3563 0.5324 0.7031 0.055 Uiso 1 1 calc R
C13 C 0.38722(11) 0.7611(5) 0.78172(15) 0.0449(6) Uani 1 1 d .
H13 H 0.3574 0.8695 0.7745 0.054 Uiso 1 1 calc R
C14 C 0.43168(10) 0.8051(4) 0.83521(14) 0.0401(5) Uani 1 1 d .
H14 H 0.4328 0.9415 0.8639 0.048 Uiso 1 1 calc R
C15 C 0.13776(12) 0.1550(5) 0.77503(15) 0.0480(6) Uani 1 1 d .
H15 H 0.1065 0.0523 0.7687 0.058 Uiso 1 1 calc R
C16 C 0.13599(12) 0.3608(5) 0.73489(16) 0.0503(7) Uani 1 1 d .
H16 H 0.1044 0.3961 0.7024 0.060 Uiso 1 1 calc R
C17 C 0.18226(12) 0.5137(5) 0.74394(16) 0.0487(6) Uani 1 1 d .
H17 H 0.1825 0.6542 0.7175 0.058 Uiso 1 1 calc R
C18 C 0.22845(11) 0.4545(5) 0.79318(14) 0.0414(5) Uani 1 1 d .
H18 H 0.2602 0.5544 0.8003 0.050 Uiso 1 1 calc R
C19 C 0.22635(10) 0.2441(4) 0.83131(13) 0.0375(5) Uani 1 1 d .
C20 C 0.27176(10) 0.1683(4) 0.88610(12) 0.0352(4) Uani 1 1 d .
C21 C 0.32071(9) 0.2758(4) 0.91232(11) 0.0346(5) Uani 1 1 d .
H21 H 0.3333 0.4204 0.8952 0.042 Uiso 1 1 calc R
C22 C 0.32379(10) -0.0666(4) 0.98501(13) 0.0367(5) Uani 1 1 d .
C23 C 0.39958(9) 0.1629(4) 1.01557(13) 0.0322(4) Uani 1 1 d .
C24 C 0.39908(10) -0.0458(4) 1.05879(13) 0.0366(5) Uani 1 1 d .
C25 C 0.44371(11) -0.0802(5) 1.11449(16) 0.0447(5) Uani 1 1 d .
H25 H 0.4451 -0.2151 1.1440 0.054 Uiso 1 1 calc R
C26 C 0.48518(11) 0.0902(5) 1.12425(16) 0.0452(6) Uani 1 1 d .
H26 H 0.5145 0.0703 1.1616 0.054 Uiso 1 1 calc R
C27 C 0.48484(10) 0.2928(5) 1.07979(16) 0.0451(6) Uani 1 1 d .
H27 H 0.5144 0.4022 1.0873 0.054 Uiso 1 1 calc R
C28 C 0.44159(10) 0.3338(4) 1.02514(14) 0.0389(5) Uani 1 1 d .
H28 H 0.4407 0.4698 0.9961 0.047 Uiso 1 1 calc R

loop_
_atom_site_aniso_label
_atom_site_aniso_U_11
_atom_site_aniso_U_22
_atom_site_aniso_U_33
_atom_site_aniso_U_23
_atom_site_aniso_U_13
_atom_site_aniso_U_12
S1 0.0371(3) 0.0412(3) 0.0491(3) 0.0013(3) 0.0002(3) 0.0085(2)
S2 0.0396(3) 0.0404(3) 0.0453(3) -0.0028(3) -0.0013(3) -0.0076(2)
N1 0.0373(10) 0.0448(10) 0.0415(10) 0.0037(8) -0.0023(8) 0.0070(8)
N2 0.0308(9) 0.0343(10) 0.0386(10) 0.0013(7) 0.0031(7) 0.0012(7)
N3 0.0431(11) 0.0397(10) 0.0524(12) -0.0057(9) -0.0013(9) 0.0068(8)
N4 0.0425(11) 0.0530(12) 0.0427(11) -0.0045(9) -0.0025(9) -0.0051(9)
N5 0.0321(9) 0.0339(10) 0.0340(9) -0.0022(7) 0.0026(7) -0.0037(7)
N6 0.0439(10) 0.0367(10) 0.0510(11) 0.0026(9) -0.0012(9) -0.0021(8)
C1 0.0404(13) 0.0520(15) 0.0412(12) 0.0044(10) -0.0027(10) 0.0064(10)
C2 0.0507(14) 0.0540(14) 0.0347(12) 0.0070(11) -0.0054(10) -0.0042(12)
C3 0.0595(16) 0.0422(13) 0.0373(12) 0.0000(10) 0.0017(11) 0.0018(11)
C4 0.0489(14) 0.0466(13) 0.0354(12) 0.0051(10) 0.0049(11) 0.0101(11)
C5 0.0358(10) 0.0420(12) 0.0326(11) 0.0079(9) 0.0052(8) 0.0002(9)
C6 0.0343(10) 0.0387(12) 0.0365(11) 0.0053(9) 0.0044(9) -0.0002(9)
C7 0.0353(11) 0.0366(11) 0.0396(13) 0.0013(8) 0.0022(8) -0.0022(9)
C8 0.0350(11) 0.0364(11) 0.0446(12) 0.0041(9) 0.0045(10) 0.0043(9)
C9 0.0309(10) 0.0371(11) 0.0352(11) 0.0027(8) 0.0038(8) -0.0022(8)
C10 0.0347(11) 0.0364(12) 0.0444(13) -0.0009(9) 0.0025(10) 0.0009(9)
C11 0.0444(13) 0.0418(13) 0.0491(14) -0.0050(10) -0.0007(11) -0.0031(10)
C12 0.0400(13) 0.0520(14) 0.0447(13) -0.0003(11) -0.0056(10) -0.0038(10)
C13 0.0376(12) 0.0490(15) 0.0480(13) 0.0055(11) 0.0008(10) 0.0073(10)
C14 0.0375(11) 0.0381(11) 0.0448(12) -0.0013(10) 0.0029(10) 0.0028(9)
C15 0.0381(13) 0.0605(16) 0.0454(14) -0.0095(12) -0.0039(11) -0.0052(11)
C16 0.0398(13) 0.0637(17) 0.0472(15) -0.0096(12) -0.0106(11) 0.0089(11)
C17 0.0558(15) 0.0485(14) 0.0418(13) -0.0051(11) -0.0023(11) 0.0111(12)
C18 0.0396(12) 0.0443(13) 0.0402(12) -0.0117(10) -0.0022(10) 0.0001(10)
C19 0.0355(11) 0.0473(13) 0.0298(10) -0.0113(9) -0.0004(8) 0.0031(10)
C20 0.0359(10) 0.0406(11) 0.0292(10) -0.0038(9) 0.0041(9) 0.0006(9)
C21 0.0356(10) 0.0352(11) 0.0330(13) -0.0003(8) 0.0005(8) 0.0005(9)
C22 0.0402(11) 0.0329(11) 0.0371(11) -0.0011(8) 0.0065(9) 0.0030(9)
C23 0.0280(9) 0.0381(11) 0.0306(10) -0.0013(8) 0.0039(8) 0.0022(8)
C24 0.0357(11) 0.0347(11) 0.0395(12) -0.0008(9) 0.0035(9) 0.0032(9)
C25 0.0449(13) 0.0439(12) 0.0453(13) 0.0053(10) -0.0028(11) 0.0094(10)
C26 0.0350(11) 0.0554(14) 0.0452(13) -0.0022(11) -0.0032(10) 0.0094(10)
C27 0.0316(11) 0.0536(14) 0.0500(13) -0.0057(12) -0.0020(10) -0.0005(11)
C28 0.0350(11) 0.0413(11) 0.0403(12) 0.0028(9) 0.0032(9) -0.0011(9)

loop_
_atom_type_symbol
_atom_type_description
_atom_type_scat_dispersion_real
_atom_type_scat_dispersion_imag
_atom_type_scat_source
C C 0.0033 0.0016 'International Tables Vol C Tables 4.2.6.8 and 6.1.1.4'
H H 0.0000 0.0000 'International Tables Vol C Tables 4.2.6.8 and 6.1.1.4'
N N 0.0061 0.0033 'International Tables Vol C Tables 4.2.6.8 and 6.1.1.4'
S S 0.1246 0.1234 'International Tables Vol C Tables 4.2.6.8 and 6.1.1.4'

loop_
_geom_angle_atom_site_label_1
_geom_angle_atom_site_label_2
_geom_angle_atom_site_label_3
_geom_angle
C8 S1 C6 89.89(11)
C22 S2 C20 90.24(11)
C5 N1 C1 117.7(2)
C8 N2 C7 115.50(19)
C8 N2 C9 105.65(19)
C7 N2 C9 138.84(19)
C8 N3 C10 103.0(2)
C15 N4 C19 117.4(2)
C21 N5 C22 114.74(19)
C21 N5 C23 138.62(19)
C22 N5 C23 106.61(18)
C22 N6 C24 103.8(2)
N1 C1 C2 123.2(2)
N1 C1 H1 118.4
C2 C1 H1 118.4
C1 C2 C3 118.6(2)
C1 C2 H2 120.7
C3 C2 H2 120.7
C2 C3 C4 119.2(2)
C2 C3 H3 120.4
C4 C3 H3 120.4
C5 C4 C3 118.4(2)
C5 C4 H4 120.8
C3 C4 H4 120.8
N1 C5 C4 122.9(2)
N1 C5 C6 114.1(2)
C4 C5 C6 122.9(2)
C7 C6 C5 130.3(2)
C7 C6 S1 112.76(18)
C5 C6 S1 116.82(16)
C6 C7 N2 111.4(2)
C6 C7 H7 124.3
N2 C7 H7 124.3
N3 C8 N2 115.2(2)
N3 C8 S1 134.35(19)
N2 C8 S1 110.40(17)
C14 C9 N2 132.3(2)
C14 C9 C10 123.2(2)
N2 C9 C10 104.43(19)
N3 C10 C11 129.3(2)
N3 C10 C9 111.7(2)
C11 C10 C9 119.0(2)
C12 C11 C10 118.0(2)
C12 C11 H11 121.0
C10 C11 H11 121.0
C11 C12 C13 122.3(2)
C11 C12 H12 118.8
C13 C12 H12 118.8
C14 C13 C12 120.9(2)
C14 C13 H13 119.6
C12 C13 H13 119.6
C9 C14 C13 116.5(2)
C9 C14 H14 121.7
C13 C14 H14 121.7
N4 C15 C16 123.8(3)
N4 C15 H15 118.1
C16 C15 H15 118.1
C15 C16 C17 118.4(2)
C15 C16 H16 120.8
C17 C16 H16 120.8
C16 C17 C18 118.9(3)
C16 C17 H17 120.5
C18 C17 H17 120.5
C19 C18 C17 118.6(2)
C19 C18 H18 120.7
C17 C18 H18 120.7
N4 C19 C18 122.9(2)
N4 C19 C20 114.1(2)
C18 C19 C20 123.0(2)
C21 C20 C19 131.0(2)
C21 C20 S2 112.37(18)
C19 C20 S2 116.53(17)
C20 C21 N5 111.9(2)
C20 C21 H21 124.0
N5 C21 H21 124.0
N6 C22 N5 114.0(2)
N6 C22 S2 135.29(19)
N5 C22 S2 110.72(17)
C28 C23 N5 132.7(2)
C28 C23 C24 123.5(2)
N5 C23 C24 103.79(18)
N6 C24 C25 130.1(2)
N6 C24 C23 111.8(2)
C25 C24 C23 118.1(2)
C26 C25 C24 118.3(2)
C26 C25 H25 120.8
C24 C25 H25 120.8
C25 C26 C27 122.1(2)
C25 C26 H26 119.0
C27 C26 H26 119.0
C28 C27 C26 121.3(2)
C28 C27 H27 119.3
C26 C27 H27 119.3
C27 C28 C23 116.6(2)
C27 C28 H28 121.7
C23 C28 H28 121.7

loop_
_geom_bond_atom_site_label_1
_geom_bond_atom_site_label_2
_geom_bond_distance
S1 C8 1.731(2)
S1 C6 1.761(2)
S2 C22 1.718(2)
S2 C20 1.771(2)
N1 C5 1.338(3)
N1 C1 1.341(3)
N2 C8 1.377(3)
N2 C7 1.380(3)
N2 C9 1.388(3)
N3 C8 1.303(3)
N3 C10 1.392(3)
N4 C15 1.336(4)
N4 C19 1.340(3)
N5 C21 1.387(3)
N5 C22 1.391(3)
N5 C23 1.392(3)
N6 C22 1.310(3)
N6 C24 1.393(3)
C1 C2 1.376(4)
C1 H1 0.9300
C2 C3 1.379(4)
C2 H2 0.9300
C3 C4 1.385(4)
C3 H3 0.9300
C4 C5 1.382(4)
C4 H4 0.9300
C5 C6 1.461(3)
C6 C7 1.352(3)
C7 H7 0.9300
C9 C14 1.385(3)
C9 C10 1.403(3)
C10 C11 1.395(4)
C11 C12 1.374(4)
C11 H11 0.9300
C12 C13 1.393(4)
C12 H12 0.9300
C13 C14 1.386(3)
C13 H13 0.9300
C14 H14 0.9300
C15 C16 1.375(4)
C15 H15 0.9300
C16 C17 1.380(4)
C16 H16 0.9300
C17 C18 1.388(4)
C17 H17 0.9300
C18 C19 1.381(4)
C18 H18 0.9300
C19 C20 1.461(3)
C20 C21 1.348(3)
C21 H21 0.9300
C23 C28 1.381(3)
C23 C24 1.415(3)
C24 C25 1.406(3)
C25 C26 1.371(4)
C25 H25 0.9300
C26 C27 1.397(4)
C26 H26 0.9300
C27 C28 1.377(4)
C27 H27 0.9300
C28 H28 0.9300

loop_
_geom_torsion_atom_site_label_1
_geom_torsion_atom_site_label_2
_geom_torsion_atom_site_label_3
_geom_torsion_atom_site_label_4
_geom_torsion
C5 N1 C1 C2 0.7(4)
N1 C1 C2 C3 0.1(4)
C1 C2 C3 C4 0.5(4)
C2 C3 C4 C5 -1.8(4)
C1 N1 C5 C4 -2.1(3)
C1 N1 C5 C6 176.2(2)
C3 C4 C5 N1 2.7(4)
C3 C4 C5 C6 -175.5(2)
N1 C5 C6 C7 -172.7(2)
C4 C5 C6 C7 5.6(4)
N1 C5 C6 S1 2.7(3)
C4 C5 C6 S1 -179.05(18)
C8 S1 C6 C7 -0.81(17)
C8 S1 C6 C5 -176.93(18)
C5 C6 C7 N2 175.7(2)
S1 C6 C7 N2 0.2(2)
C8 N2 C7 C6 0.8(3)
C9 N2 C7 C6 179.7(2)
C10 N3 C8 N2 -0.5(3)
C10 N3 C8 S1 -178.7(2)
C7 N2 C8 N3 -180.0(2)
C9 N2 C8 N3 0.7(3)
C7 N2 C8 S1 -1.4(2)
C9 N2 C8 S1 179.34(15)
C6 S1 C8 N3 179.4(3)
C6 S1 C8 N2 1.19(16)
C8 N2 C9 C14 179.4(2)
C7 N2 C9 C14 0.4(4)
C8 N2 C9 C10 -0.6(2)
C7 N2 C9 C10 -179.6(2)
C8 N3 C10 C11 179.7(3)
C8 N3 C10 C9 0.1(3)
C14 C9 C10 N3 -179.6(2)
N2 C9 C10 N3 0.3(3)
C14 C9 C10 C11 0.7(4)
N2 C9 C10 C11 -179.4(2)
N3 C10 C11 C12 179.3(3)
C9 C10 C11 C12 -1.1(4)
C10 C11 C12 C13 0.7(4)
C11 C12 C13 C14 0.2(4)
N2 C9 C14 C13 -179.8(2)
C10 C9 C14 C13 0.2(3)
C12 C13 C14 C9 -0.6(3)
C19 N4 C15 C16 0.2(4)
N4 C15 C16 C17 0.1(4)
C15 C16 C17 C18 -0.2(4)
C16 C17 C18 C19 0.0(4)
C15 N4 C19 C18 -0.4(4)
C15 N4 C19 C20 178.1(2)
C17 C18 C19 N4 0.3(4)
C17 C18 C19 C20 -178.1(2)
N4 C19 C20 C21 -176.3(2)
C18 C19 C20 C21 2.3(4)
N4 C19 C20 S2 -0.2(3)
C18 C19 C20 S2 178.39(18)
C22 S2 C20 C21 -0.50(17)
C22 S2 C20 C19 -177.34(17)
C19 C20 C21 N5 176.7(2)
S2 C20 C21 N5 0.4(2)
C22 N5 C21 C20 -0.1(3)
C23 N5 C21 C20 -177.8(2)
C24 N6 C22 N5 0.5(3)
C24 N6 C22 S2 -177.6(2)
C21 N5 C22 N6 -178.84(19)
C23 N5 C22 N6 -0.4(3)
C21 N5 C22 S2 -0.3(2)
C23 N5 C22 S2 178.09(14)
C20 S2 C22 N6 178.5(3)
C20 S2 C22 N5 0.45(16)
C21 N5 C23 C28 -0.9(4)
C22 N5 C23 C28 -178.7(2)
C21 N5 C23 C24 178.0(2)
C22 N5 C23 C24 0.2(2)
C22 N6 C24 C25 178.5(2)
C22 N6 C24 C23 -0.3(3)
C28 C23 C24 N6 179.1(2)
N5 C23 C24 N6 0.1(2)
C28 C23 C24 C25 0.1(3)
N5 C23 C24 C25 -178.9(2)
N6 C24 C25 C26 -178.5(2)
C23 C24 C25 C26 0.2(3)
C24 C25 C26 C27 -1.2(4)
C25 C26 C27 C28 1.8(4)
C26 C27 C28 C23 -1.3(4)
N5 C23 C28 C27 179.1(2)
C24 C23 C28 C27 0.4(3)
